data_2208551
loop_
_publ_author_name
'Mohd Mustaqim Rosli'
'Hoong-Kun Fun'
'Ibrahim Abdul Razak'
'Pinanong Rodwatcharapiban'
'Suchada Chantrapromma'

_publ_section_title
;
 2-Methylquinolinium 2,4-dinitrobenzoate
;
_journal_coeditor_code CI2016
_journal_issue 4
_journal_name_full 'Acta Crystallographica Section E'
_journal_page_first o1221
_journal_page_last o1223
_journal_paper_doi 10.1107/S160053680600691X
_journal_volume 62
_journal_year 2006
_chemical_formula_moiety 'C10 H10 N + , C7 H3 N2 O6 -'
_chemical_formula_sum 'C17 H13 N3 O6'
_chemical_formula_weight 355.30
_chemical_melting_point .455E-305
_chemical_name_common
;
Quinaldinium 2,4-dinitrobenzoate
;
_chemical_name_systematic
;
2-Methylquinolinium 2,4-dinitrobenzoate
;
_space_group_IT_number 2
_symmetry_cell_setting triclinic
_symmetry_space_group_name_Hall '-P 1'
_symmetry_space_group_name_H-M 'P -1'
_atom_sites_solution_hydrogens geom
_atom_sites_solution_primary direct
_atom_sites_solution_secondary difmap
_audit_creation_method SHELXL97
_cell_angle_alpha 79.0620(10)
_cell_angle_beta 76.8010(10)
_cell_angle_gamma 78.8100(10)
_cell_formula_units_Z 2
_cell_length_a 7.3823(2)
_cell_length_b 7.8262(2)
_cell_length_c 13.9272(3)
_cell_measurement_reflns_used 3305
_cell_measurement_temperature 100.00(10)
_cell_measurement_theta_max 27.00
_cell_measurement_theta_min 1.52
_cell_volume 759.54(3)
_computing_cell_refinement APEX2
_computing_data_collection 'APEX2 (Bruker, 2005)'
_computing_data_reduction 'SAINT (Bruker, 2005)'
_computing_molecular_graphics SHELXTL
_computing_publication_material 'SHELXTL and PLATON (Spek, 2003)'
_computing_structure_refinement SHELXTL
_computing_structure_solution 'SHELXTL (Sheldrick, 1998)'
_diffrn_ambient_temperature 297(2)
_diffrn_detector_area_resol_mean 8.33
_diffrn_measured_fraction_theta_full 0.997
_diffrn_measured_fraction_theta_max 0.997
_diffrn_measurement_device_type 'Bruker SMART APEX2 CCD area-detector'
_diffrn_measurement_method \w
_diffrn_radiation_monochromator graphite
_diffrn_radiation_source 'fine-focus sealed tube'
_diffrn_radiation_type MoK\a
_diffrn_radiation_wavelength 0.71073
_diffrn_reflns_av_R_equivalents 0.0266
_diffrn_reflns_av_sigmaI/netI 0.0256
_diffrn_reflns_limit_h_max 9
_diffrn_reflns_limit_h_min -9
_diffrn_reflns_limit_k_max 6
_diffrn_reflns_limit_k_min -9
_diffrn_reflns_limit_l_max 17
_diffrn_reflns_limit_l_min -17
_diffrn_reflns_number 10878
_diffrn_reflns_theta_full 27.00
_diffrn_reflns_theta_max 27.00
_diffrn_reflns_theta_min 1.52
_diffrn_standards_number 0
_exptl_absorpt_coefficient_mu 0.120
_exptl_absorpt_correction_T_max 0.9853
_exptl_absorpt_correction_T_min 0.9384
_exptl_absorpt_correction_type multi-scan
_exptl_absorpt_process_details '(SADABS; Bruker, 2005)'
_exptl_crystal_colour 'pale yellow'
_exptl_crystal_density_diffrn 1.554
_exptl_crystal_density_method 'not measured'
_exptl_crystal_description Block
_exptl_crystal_F_000 368
_exptl_crystal_size_max 0.53
_exptl_crystal_size_mid 0.23
_exptl_crystal_size_min 0.12
_refine_diff_density_max 0.367
_refine_diff_density_min -0.256
_refine_ls_extinction_method none
_refine_ls_goodness_of_fit_ref 1.091
_refine_ls_hydrogen_treatment refall
_refine_ls_matrix_type full
_refine_ls_number_parameters 287
_refine_ls_number_reflns 3295
_refine_ls_number_restraints 0
_refine_ls_restrained_S_all 1.091
_refine_ls_R_factor_all 0.0425
_refine_ls_R_factor_gt 0.0359
_refine_ls_shift/su_max 0.001
_refine_ls_shift/su_mean 0.000
_refine_ls_structure_factor_coef Fsqd
_refine_ls_weighting_details 'calc w = 1/[\s^2^(Fo^2^)+(0.0581P)^2^+0.2328P] where P=(Fo^2^+2Fc^2^)/3'
_refine_ls_weighting_scheme calc
_refine_ls_wR_factor_gt 0.0979
_refine_ls_wR_factor_ref 0.1080
_reflns_number_gt 2850
_reflns_number_total 3295
_reflns_threshold_expression I>2\s(I)
_cod_data_source_file ci2016.cif
_cod_data_source_block I
_cod_depositor_comments
;
The following automatic conversions were performed:
'_symmetry_cell_setting' value 'Triclinic' changed to 'triclinic'
according to '/home/saulius/struct/CIF-dictionaries/cif_core.dic'
dictionary named 'cif_core.dic' version 2.4.1 from 2010-06-29.

Automatic conversion script
Id: cif_fix_enum 1527 2010-12-29 10:47:43Z saulius 

The following automatic conversions were performed:

'_symmetry_cell_setting' value 'Triclinic' changed to 'triclinic'
according to /home/saulius/struct/CIF-dictionaries/cif_core.dic
dictionary named 'cif_core.dic' version 2.4.1 from 2010-06-29.

Automatic conversion script
Id: cif_fix_values 1715 2011-07-08 13:25:40Z adriana 
;
_cod_database_code 2208551
_cod_database_fobs_code 2208551

loop_
_symmetry_equiv_pos_as_xyz
'x, y, z'
'-x, -y, -z'

loop_
_atom_site_type_symbol
_atom_site_label
_atom_site_fract_x
_atom_site_fract_y
_atom_site_fract_z
_atom_site_U_iso_or_equiv
_atom_site_adp_type
_atom_site_calc_flag
_atom_site_occupancy
O O1 0.09136(15) 0.24999(14) 0.73546(8) 0.0247(2) Uani d 1
O O2 0.11317(16) 0.50241(14) 0.77097(7) 0.0270(3) Uani d 1
O O3 0.12307(16) 0.96418(14) 0.38793(8) 0.0276(3) Uani d 1
O O4 0.32940(17) 0.96385(14) 0.47683(9) 0.0314(3) Uani d 1
O O5 0.48126(14) 0.76716(13) 0.28162(7) 0.0207(2) Uani d 1
O O6 0.36217(16) 0.56313(14) 0.23059(7) 0.0262(3) Uani d 1
N N1 0.12404(16) 0.40151(16) 0.71150(8) 0.0193(3) Uani d 1
N N2 0.23265(17) 0.88988(15) 0.44252(8) 0.0201(3) Uani d 1
N N3 0.66095(16) 0.95127(15) 0.12216(8) 0.0172(2) Uani d 1
C C1 0.18223(18) 0.46580(18) 0.60447(10) 0.0166(3) Uani d 1
C C2 0.18306(19) 0.64404(18) 0.57432(10) 0.0166(3) Uani d 1
C C3 0.24119(18) 0.69854(17) 0.47342(10) 0.0157(3) Uani d 1
C C4 0.30043(18) 0.58406(17) 0.40300(10) 0.0158(3) Uani d 1
C C5 0.2936(2) 0.40601(19) 0.43806(10) 0.0186(3) Uani d 1
C C6 0.23450(19) 0.34460(18) 0.53868(10) 0.0188(3) Uani d 1
C C7 0.38622(19) 0.64336(17) 0.29383(10) 0.0171(3) Uani d 1
C C8 0.70375(18) 0.89984(18) 0.02940(10) 0.0168(3) Uani d 1
C C9 0.66666(19) 0.73571(19) 0.01840(10) 0.0191(3) Uani d 1
C C10 0.7084(2) 0.6884(2) -0.07516(11) 0.0213(3) Uani d 1
C C11 0.7850(2) 0.8036(2) -0.15946(10) 0.0216(3) Uani d 1
C C12 0.82058(19) 0.96353(19) -0.14918(10) 0.0203(3) Uani d 1
C C13 0.78287(18) 1.01588(18) -0.05383(10) 0.0180(3) Uani d 1
C C14 0.81981(19) 1.17726(19) -0.03675(11) 0.0199(3) Uani d 1
C C15 0.78000(19) 1.21838(19) 0.05774(10) 0.0198(3) Uani d 1
C C16 0.69634(19) 1.10193(18) 0.13863(10) 0.0182(3) Uani d 1
C C17 0.6467(2) 1.1421(2) 0.24273(11) 0.0236(3) Uani d 1
H H2 0.145(2) 0.726(2) 0.6200(12) 0.021(4) Uiso d 1
H H5 0.335(2) 0.323(2) 0.3913(13) 0.023(4) Uiso d 1
H H6 0.232(2) 0.220(2) 0.5632(12) 0.021(4) Uiso d 1
H H9 0.609(2) 0.658(2) 0.0766(13) 0.025(4) Uiso d 1
H H10 0.679(2) 0.579(2) -0.0837(12) 0.021(4) Uiso d 1
H H11 0.809(2) 0.769(2) -0.2256(13) 0.022(4) Uiso d 1
H H12 0.869(2) 1.045(2) -0.2048(13) 0.025(4) Uiso d 1
H H14 0.872(3) 1.258(2) -0.0899(13) 0.026(4) Uiso d 1
H H15 0.806(2) 1.328(2) 0.0721(12) 0.020(4) Uiso d 1
H H17A 0.758(3) 1.116(3) 0.2683(16) 0.047(6) Uiso d 1
H H17B 0.590(3) 1.261(3) 0.2400(16) 0.048(6) Uiso d 1
H H17C 0.563(3) 1.068(3) 0.2835(16) 0.044(6) Uiso d 1
H H1N3 0.604(3) 0.879(3) 0.1734(17) 0.046(6) Uiso d 1

loop_
_atom_site_aniso_label
_atom_site_aniso_U_11
_atom_site_aniso_U_22
_atom_site_aniso_U_33
_atom_site_aniso_U_12
_atom_site_aniso_U_13
_atom_site_aniso_U_23
O1 0.0269(5) 0.0198(5) 0.0243(5) -0.0086(4) -0.0005(4) 0.0039(4)
O2 0.0358(6) 0.0261(6) 0.0173(5) -0.0029(5) -0.0013(4) -0.0056(4)
O3 0.0371(6) 0.0192(5) 0.0213(5) 0.0043(4) -0.0057(4) 0.0002(4)
O4 0.0424(7) 0.0188(6) 0.0372(6) -0.0121(5) -0.0074(5) -0.0077(5)
O5 0.0234(5) 0.0194(5) 0.0181(5) -0.0067(4) 0.0004(4) -0.0021(4)
O6 0.0388(6) 0.0238(6) 0.0177(5) -0.0085(5) -0.0041(4) -0.0054(4)
N1 0.0179(6) 0.0190(6) 0.0186(6) -0.0019(5) -0.0013(4) -0.0004(4)
N2 0.0255(6) 0.0144(6) 0.0180(6) -0.0026(5) 0.0008(5) -0.0036(4)
N3 0.0174(6) 0.0161(6) 0.0165(5) -0.0022(4) -0.0019(4) -0.0010(4)
C1 0.0151(6) 0.0182(7) 0.0156(6) -0.0042(5) -0.0010(5) -0.0010(5)
C2 0.0175(6) 0.0152(7) 0.0177(6) -0.0024(5) -0.0033(5) -0.0047(5)
C3 0.0158(6) 0.0132(7) 0.0187(6) -0.0029(5) -0.0042(5) -0.0026(5)
C4 0.0147(6) 0.0150(7) 0.0182(6) -0.0027(5) -0.0035(5) -0.0031(5)
C5 0.0210(7) 0.0147(7) 0.0201(6) -0.0033(5) -0.0016(5) -0.0052(5)
C6 0.0208(7) 0.0125(7) 0.0219(7) -0.0035(5) -0.0021(5) -0.0016(5)
C7 0.0186(6) 0.0136(6) 0.0169(6) 0.0016(5) -0.0027(5) -0.0019(5)
C8 0.0145(6) 0.0173(7) 0.0174(6) 0.0006(5) -0.0035(5) -0.0023(5)
C9 0.0191(7) 0.0167(7) 0.0199(7) -0.0012(5) -0.0032(5) -0.0010(5)
C10 0.0219(7) 0.0190(7) 0.0231(7) -0.0004(6) -0.0056(6) -0.0047(5)
C11 0.0195(7) 0.0253(8) 0.0179(7) 0.0026(6) -0.0036(5) -0.0048(5)
C12 0.0166(6) 0.0232(7) 0.0185(6) -0.0006(5) -0.0032(5) 0.0000(5)
C13 0.0143(6) 0.0186(7) 0.0190(6) 0.0006(5) -0.0034(5) -0.0005(5)
C14 0.0164(6) 0.0186(7) 0.0219(7) -0.0017(5) -0.0030(5) 0.0020(5)
C15 0.0190(7) 0.0153(7) 0.0245(7) -0.0021(5) -0.0047(5) -0.0019(5)
C16 0.0162(6) 0.0162(7) 0.0214(7) -0.0001(5) -0.0035(5) -0.0039(5)
C17 0.0285(8) 0.0204(8) 0.0222(7) -0.0051(6) -0.0017(6) -0.0064(6)

loop_
_atom_type_symbol
_atom_type_description
_atom_type_scat_dispersion_real
_atom_type_scat_dispersion_imag
_atom_type_scat_source
C C 0.0033 0.0016 'International Tables Vol C Tables 4.2.6.8 and 6.1.1.4'
H H 0.0000 0.0000 'International Tables Vol C Tables 4.2.6.8 and 6.1.1.4'
N N 0.0061 0.0033 'International Tables Vol C Tables 4.2.6.8 and 6.1.1.4'
O O 0.0106 0.0060 'International Tables Vol C Tables 4.2.6.8 and 6.1.1.4'

loop_
_geom_angle_atom_site_label_1
_geom_angle_atom_site_label_2
_geom_angle_atom_site_label_3
_geom_angle
_geom_angle_publ_flag
O1 N1 O2 124.27(12) ?
O1 N1 C1 117.70(11) ?
O2 N1 C1 118.02(11) ?
O4 N2 O3 124.93(12) ?
O4 N2 C3 117.43(11) ?
O3 N2 C3 117.56(11) ?
C16 N3 C8 123.35(12) y
C16 N3 H1N3 119.1(14) ?
C8 N3 H1N3 117.5(14) ?
C2 C1 C6 122.96(12) ?
C2 C1 N1 118.52(12) ?
C6 C1 N1 118.52(12) ?
C1 C2 C3 116.67(12) ?
C1 C2 H2 122.1(10) ?
C3 C2 H2 121.2(10) ?
C2 C3 C4 123.71(12) ?
C2 C3 N2 115.66(12) ?
C4 C3 N2 120.61(11) ?
C5 C4 C3 116.78(12) ?
C5 C4 C7 119.98(12) ?
C3 C4 C7 123.02(12) ?
C6 C5 C4 121.75(13) ?
C6 C5 H5 119.2(10) ?
C4 C5 H5 119.0(10) ?
C1 C6 C5 118.11(13) ?
C1 C6 H6 120.3(10) ?
C5 C6 H6 121.6(10) ?
O6 C7 O5 128.64(13) y
O6 C7 C4 117.79(12) ?
O5 C7 C4 113.50(11) ?
N3 C8 C9 119.99(12) ?
N3 C8 C13 118.73(12) ?
C9 C8 C13 121.28(12) ?
C10 C9 C8 118.86(13) ?
C10 C9 H9 120.9(10) ?
C8 C9 H9 120.3(10) ?
C9 C10 C11 120.73(14) ?
C9 C10 H10 119.4(10) ?
C11 C10 H10 119.8(10) ?
C12 C11 C10 120.61(13) ?
C12 C11 H11 119.9(10) ?
C10 C11 H11 119.5(10) ?
C11 C12 C13 120.44(13) ?
C11 C12 H12 122.6(11) ?
C13 C12 H12 116.9(11) ?
C12 C13 C14 123.83(13) ?
C12 C13 C8 118.06(13) ?
C14 C13 C8 118.10(12) ?
C15 C14 C13 120.43(13) ?
C15 C14 H14 118.8(11) ?
C13 C14 H14 120.8(11) ?
C14 C15 C16 119.98(13) ?
C14 C15 H15 122.3(10) ?
C16 C15 H15 117.7(10) ?
N3 C16 C15 119.34(13) ?
N3 C16 C17 118.54(12) ?
C15 C16 C17 122.11(13) ?
C16 C17 H17A 107.5(13) ?
C16 C17 H17B 107.3(13) ?
H17A C17 H17B 114.1(19) ?
C16 C17 H17C 110.4(12) ?
H17A C17 H17C 106.9(17) ?
H17B C17 H17C 110.6(18) ?

loop_
_geom_bond_atom_site_label_1
_geom_bond_atom_site_label_2
_geom_bond_distance
_geom_bond_publ_flag
O1 N1 1.2247(16) ?
O2 N1 1.2285(16) ?
O3 N2 1.2252(16) ?
O4 N2 1.2227(16) ?
O5 C7 1.2675(17) y
O6 C7 1.2354(17) y
N1 C1 1.4719(17) ?
N2 C3 1.4707(17) ?
N3 C16 1.3269(18) ?
N3 C8 1.3756(17) ?
N3 H1N3 0.90(2) ?
C1 C2 1.3791(19) ?
C1 C6 1.3836(19) ?
C2 C3 1.3817(19) ?
C2 H2 0.947(18) ?
C3 C4 1.3933(18) ?
C4 C5 1.3929(19) ?
C4 C7 1.5280(18) ?
C5 C6 1.3900(19) ?
C5 H5 0.968(18) ?
C6 H6 0.973(17) ?
C8 C9 1.4067(19) ?
C8 C13 1.4166(19) ?
C9 C10 1.373(2) ?
C9 H9 0.982(18) ?
C10 C11 1.415(2) ?
C10 H10 0.955(18) ?
C11 C12 1.367(2) ?
C11 H11 0.975(17) ?
C12 C13 1.4151(19) ?
C12 H12 0.956(18) ?
C13 C14 1.415(2) ?
C14 C15 1.367(2) ?
C14 H14 0.938(18) ?
C15 C16 1.4115(19) ?
C15 H15 0.980(17) ?
C16 C17 1.4901(19) ?
C17 H17A 0.94(2) ?
C17 H17B 0.94(2) ?
C17 H17C 0.95(2) ?

loop_
_geom_hbond_atom_site_label_D
_geom_hbond_atom_site_label_H
_geom_hbond_atom_site_label_A
_geom_hbond_site_symmetry_A
_geom_hbond_distance_DH
_geom_hbond_distance_HA
_geom_hbond_distance_DA
_geom_hbond_angle_DHA
_geom_hbond_publ_flag
N3 H1N3 O5 1_555 0.90(2) 1.74(2) 2.6363(15) 171(2) y
C6 H6 O4 1_545 0.972(16) 2.438(16) 3.1623(18) 131.0(10) y
C9 H9 O6 1_555 0.982(17) 2.570(17) 3.4986(17) 158.0(10) y
C12 H12 O1 1_664 0.953(17) 2.419(16) 3.2418(18) 144.0(10) y
C12 H12 O3 2_675 0.953(17) 2.552(17) 3.2086(17) 126.0(10) y
C17 H17C O5 1_555 0.95(2) 2.55(2) 3.2987(19) 137(2) y

loop_
_geom_torsion_atom_site_label_1
_geom_torsion_atom_site_label_2
_geom_torsion_atom_site_label_3
_geom_torsion_atom_site_label_4
_geom_torsion
_geom_torsion_publ_flag
O1 N1 C1 C2 167.17(12) ?
O2 N1 C1 C2 -13.52(18) y
O1 N1 C1 C6 -13.13(18) y
O2 N1 C1 C6 166.18(12) y
C6 C1 C2 C3 -0.6(2) ?
N1 C1 C2 C3 179.09(11) ?
C1 C2 C3 C4 -1.1(2) ?
C1 C2 C3 N2 177.32(11) ?
O4 N2 C3 C2 61.47(16) y
O3 N2 C3 C2 -115.40(13) y
O4 N2 C3 C4 -120.05(14) y
O3 N2 C3 C4 63.09(17) ?
C2 C3 C4 C5 2.0(2) ?
N2 C3 C4 C5 -176.32(12) ?
C2 C3 C4 C7 -172.49(12) ?
N2 C3 C4 C7 9.15(19) y
C3 C4 C5 C6 -1.3(2) ?
C7 C4 C5 C6 173.38(12) ?
C2 C1 C6 C5 1.2(2) ?
N1 C1 C6 C5 -178.45(12) ?
C4 C5 C6 C1 -0.2(2) ?
C5 C4 C7 O6 35.48(18) y
C3 C4 C7 O6 -150.15(13) y
C5 C4 C7 O5 -141.71(13) y
C3 C4 C7 O5 32.66(18) ?
C16 N3 C8 C9 178.21(12) ?
C16 N3 C8 C13 -2.58(19) ?
N3 C8 C9 C10 179.17(12) ?
C13 C8 C9 C10 0.0(2) ?
C8 C9 C10 C11 -0.9(2) ?
C9 C10 C11 C12 0.6(2) ?
C10 C11 C12 C13 0.6(2) ?
C11 C12 C13 C14 178.48(13) ?
C11 C12 C13 C8 -1.43(19) ?
N3 C8 C13 C12 -178.03(11) ?
C9 C8 C13 C12 1.2(2) ?
N3 C8 C13 C14 2.05(19) ?
C9 C8 C13 C14 -178.74(12) ?
C12 C13 C14 C15 -179.79(13) ?
C8 C13 C14 C15 0.12(19) ?
C13 C14 C15 C16 -1.9(2) ?
C8 N3 C16 C15 0.8(2) ?
C8 N3 C16 C17 -178.92(12) ?
C14 C15 C16 N3 1.5(2) ?
C14 C15 C16 C17 -178.80(13) ?

loop_
_cod_related_entry_id
_cod_related_entry_database
_cod_related_entry_code
1 ChemSpider 21128597
